data_7229557
loop_
_publ_author_name
'Kawahata, Masatoshi'
'Tominaga, Masahide'
'Maekawa, Yumi'
'Yamaguchi, Kentaro'

_publ_section_title
;
 Preparation and crystal structures of charge-transfer complexes of
 acyclic host molecules bearing pyrogallol derivatives with paraquat
;
_journal_name_full CrystEngComm
_journal_paper_doi 10.1039/C7CE01748K
_journal_year 2017
_chemical_formula_sum 'C37.84 H49 O9.66'
_chemical_formula_weight 658.41
_space_group_crystal_system triclinic
_space_group_IT_number 2
_space_group_name_Hall '-P 1'
_space_group_name_H-M_alt 'P -1'
_symmetry_space_group_name_Hall '-P 1'
_symmetry_space_group_name_H-M 'P -1'
_atom_sites_solution_hydrogens mixed
_audit_creation_method SHELXL-2016/6
_audit_update_record
;
2017-09-19 deposited with the CCDC.
2017-11-13 downloaded from the CCDC.
;
_cell_angle_alpha 63.733(4)
_cell_angle_beta 84.981(4)
_cell_angle_gamma 74.713(4)
_cell_formula_units_Z 2
_cell_length_a 10.1729(16)
_cell_length_b 13.993(2)
_cell_length_c 14.345(2)
_cell_measurement_reflns_used 9147
_cell_measurement_temperature 100(2)
_cell_measurement_theta_max 78.30
_cell_measurement_theta_min 3.44
_cell_volume 1765.4(5)
_computing_cell_refinement 'SAINT (Bruker AXS, 2015)'
_computing_data_collection 'APEX3 (Bruker AXS, 2015)'
_computing_data_reduction 'SAINT (Bruker AXS, 2015)'
_computing_molecular_graphics 'ORTEP-3 for Windows (Farrugia, 1997)'
_computing_publication_material 'SHELXLE (H\"ubschle et al., 2011)'
_computing_structure_refinement 'SHELXL-2016/6 (Sheldrick, 2016)'
_computing_structure_solution 'SHELXT 2014/5 (Sheldrick, 2014)'
_diffrn_ambient_temperature 100(2)
_diffrn_detector_area_resol_mean 10.24
_diffrn_measured_fraction_theta_full 0.983
_diffrn_measured_fraction_theta_max 0.923
_diffrn_measurement_device_type 'BrukerD8 goniometer'
_diffrn_measurement_method 'omega and phi scans'
_diffrn_radiation_type CuK\a
_diffrn_radiation_wavelength 1.54178
_diffrn_reflns_av_R_equivalents 0.0254
_diffrn_reflns_av_unetI/netI 0.0200
_diffrn_reflns_Laue_measured_fraction_full 0.983
_diffrn_reflns_Laue_measured_fraction_max 0.923
_diffrn_reflns_limit_h_max 11
_diffrn_reflns_limit_h_min -12
_diffrn_reflns_limit_k_max 17
_diffrn_reflns_limit_k_min -17
_diffrn_reflns_limit_l_max 18
_diffrn_reflns_limit_l_min -17
_diffrn_reflns_number 21711
_diffrn_reflns_point_group_measured_fraction_full 0.983
_diffrn_reflns_point_group_measured_fraction_max 0.923
_diffrn_reflns_theta_full 67.679
_diffrn_reflns_theta_max 78.599
_diffrn_reflns_theta_min 3.640
_diffrn_source 'rotating-anode X-ray tube'
_exptl_absorpt_coefficient_mu 0.722
_exptl_absorpt_correction_T_max 0.9283
_exptl_absorpt_correction_T_min 0.8623
_exptl_absorpt_correction_type empirical
_exptl_absorpt_process_details 'SADABS Sheldrick 1996'
_exptl_crystal_colour colourless
_exptl_crystal_density_diffrn 1.239
_exptl_crystal_description prismatic
_exptl_crystal_F_000 707
_exptl_crystal_size_max 0.200
_exptl_crystal_size_mid 0.150
_exptl_crystal_size_min 0.070
_refine_diff_density_max 0.559
_refine_diff_density_min -0.277
_refine_diff_density_rms 0.050
_refine_ls_extinction_method none
_refine_ls_goodness_of_fit_ref 1.069
_refine_ls_hydrogen_treatment mixed
_refine_ls_matrix_type full
_refine_ls_number_parameters 472
_refine_ls_number_reflns 7014
_refine_ls_number_restraints 0
_refine_ls_restrained_S_all 1.069
_refine_ls_R_factor_all 0.0448
_refine_ls_R_factor_gt 0.0421
_refine_ls_shift/su_max 0.000
_refine_ls_shift/su_mean 0.000
_refine_ls_structure_factor_coef Fsqd
_refine_ls_weighting_details 'w=1/[\s^2^(Fo^2^)+(0.0621P)^2^+0.8078P] where P=(Fo^2^+2Fc^2^)/3'
_refine_ls_weighting_scheme calc
_refine_ls_wR_factor_gt 0.1197
_refine_ls_wR_factor_ref 0.1237
_reflns_Friedel_coverage 0.000
_reflns_number_gt 6572
_reflns_number_total 7014
_reflns_threshold_expression 'I > 2\s(I)'
_cod_data_source_file c7ce01748k2.cif
_cod_data_source_block 2a
_cod_original_cell_volume 1765.3(5)
_cod_database_code 7229557
_shelx_shelxl_version_number 2016/6
_shelx_space_group_comment
;
The symmetry employed for this shelxl refinement is uniquely defined
by the following loop, which should always be used as a source of
symmetry information in preference to the above space-group names.
They are only intended as comments.
;
_shelx_estimated_absorpt_t_min 0.869
_shelx_estimated_absorpt_t_max 0.951

loop_
_space_group_symop_operation_xyz
'x, y, z'
'-x, -y, -z'

loop_
_atom_site_label
_atom_site_type_symbol
_atom_site_fract_x
_atom_site_fract_y
_atom_site_fract_z
_atom_site_U_iso_or_equiv
_atom_site_adp_type
_atom_site_occupancy
_atom_site_site_symmetry_order
_atom_site_calc_flag
_atom_site_refinement_flags_posn
_atom_site_refinement_flags_adp
_atom_site_refinement_flags_occupancy
_atom_site_disorder_assembly
_atom_site_disorder_group
C1 C 0.27365(13) 0.25838(10) 0.37501(10) 0.0193(3) Uani 1 1 d . . . . .
C2 C 0.23372(13) 0.35772(10) 0.26785(10) 0.0194(3) Uani 1 1 d . . . . .
H2A H 0.315178 0.385082 0.237390 0.023 Uiso 1 1 calc R U . . .
H2B H 0.200898 0.333819 0.220665 0.023 Uiso 1 1 calc R U . . .
C3 C 0.12147(13) 0.45180(10) 0.27629(10) 0.0191(3) Uani 1 1 d . . . . .
C4 C 0.17285(13) 0.48637(10) 0.35199(10) 0.0191(3) Uani 1 1 d . . . . .
H4A H 0.254315 0.514588 0.323536 0.023 Uiso 1 1 calc R U . . .
H4B H 0.101258 0.546755 0.357943 0.023 Uiso 1 1 calc R U . . .
C5 C 0.20947(13) 0.38973(10) 0.46080(10) 0.0187(3) Uani 1 1 d . . . . .
C6 C 0.32160(13) 0.29776(10) 0.44805(10) 0.0189(2) Uani 1 1 d . . . . .
H6A H 0.403357 0.325555 0.419630 0.023 Uiso 1 1 calc R U . . .
H6B H 0.347614 0.234606 0.517120 0.023 Uiso 1 1 calc R U . . .
C7 C 0.14561(14) 0.21667(10) 0.42082(10) 0.0213(3) Uani 1 1 d . . . . .
H7A H 0.112635 0.190794 0.375363 0.026 Uiso 1 1 calc R U . . .
H7B H 0.168792 0.153842 0.490410 0.026 Uiso 1 1 calc R U . . .
C8 C -0.00416(13) 0.40767(11) 0.32259(10) 0.0206(3) Uani 1 1 d . . . . .
H8A H -0.077391 0.466732 0.329264 0.025 Uiso 1 1 calc R U . . .
H8B H -0.038543 0.384351 0.275567 0.025 Uiso 1 1 calc R U . . .
C9 C 0.08224(13) 0.34620(11) 0.50398(10) 0.0205(3) Uani 1 1 d . . . . .
H9A H 0.104535 0.283173 0.573541 0.025 Uiso 1 1 calc R U . . .
H9B H 0.008958 0.404798 0.511371 0.025 Uiso 1 1 calc R U . . .
C10 C 0.03311(13) 0.30956(11) 0.42982(10) 0.0206(3) Uani 1 1 d . . . . .
H10 H -0.049562 0.281603 0.458467 0.025 Uiso 1 1 calc R U . . .
C11 C 0.38587(14) 0.16986(10) 0.35954(10) 0.0215(3) Uani 1 1 d . . . . .
C12 C 0.35608(15) 0.11732(11) 0.30320(11) 0.0259(3) Uani 1 1 d . . . . .
H12 H 0.265648 0.134535 0.277668 0.031 Uiso 1 1 calc R U . . .
C13 C 0.45861(16) 0.04009(11) 0.28462(11) 0.0272(3) Uani 1 1 d . . . . .
C14 C 0.59211(15) 0.01511(10) 0.32032(11) 0.0259(3) Uani 1 1 d . . . . .
C15 C 0.62232(14) 0.06906(10) 0.37430(10) 0.0238(3) Uani 1 1 d . . . . .
C16 C 0.51931(14) 0.14462(10) 0.39498(10) 0.0221(3) Uani 1 1 d . . . . .
H16 H 0.540450 0.179235 0.433667 0.027 Uiso 1 1 calc R U . . .
C17 C 0.30445(19) 0.00583(15) 0.19320(14) 0.0416(4) Uani 1 1 d . . . . .
H17A H 0.274763 0.083554 0.143513 0.062 Uiso 1 1 calc R U . . .
H17B H 0.242205 -0.010154 0.251168 0.062 Uiso 1 1 calc R U . . .
H17C H 0.303858 -0.040546 0.158358 0.062 Uiso 1 1 calc R U . . .
C18 C 0.7657(3) -0.02248(17) 0.2147(2) 0.0721(8) Uani 1 1 d . . . . .
H18A H 0.836463 -0.082789 0.209637 0.108 Uiso 1 1 calc R U . . .
H18B H 0.808253 0.031220 0.217887 0.108 Uiso 1 1 calc R U . . .
H18C H 0.703631 0.013551 0.153461 0.108 Uiso 1 1 calc R U . . .
C19 C 0.79005(15) 0.08688(13) 0.46811(13) 0.0328(3) Uani 1 1 d . . . . .
H19A H 0.887993 0.059471 0.485702 0.049 Uiso 1 1 calc R U . . .
H19B H 0.738749 0.063541 0.532014 0.049 Uiso 1 1 calc R U . . .
H19C H 0.766393 0.167483 0.431540 0.049 Uiso 1 1 calc R U . . .
C20 C 0.09216(13) 0.54909(10) 0.16839(10) 0.0207(3) Uani 1 1 d . . . . .
C21 C -0.02879(14) 0.57905(11) 0.11210(10) 0.0227(3) Uani 1 1 d . . . . .
H21 H -0.096355 0.539310 0.141433 0.027 Uiso 1 1 calc R U . . .
C22 C -0.05138(14) 0.66710(11) 0.01287(11) 0.0241(3) Uani 1 1 d . . . . .
C23 C 0.04553(15) 0.72751(11) -0.02966(11) 0.0252(3) Uani 1 1 d . . . . .
C24 C 0.16774(14) 0.69649(11) 0.02565(11) 0.0259(3) Uani 1 1 d . . . . .
C25 C 0.19131(14) 0.60770(11) 0.12366(11) 0.0250(3) Uani 1 1 d . . . . .
H25 H 0.275181 0.586709 0.160472 0.030 Uiso 1 1 calc R U . . .
C26 C -0.26040(15) 0.63394(14) -0.01358(11) 0.0304(3) Uani 1 1 d . . . . .
H26A H -0.335140 0.664765 -0.065491 0.046 Uiso 1 1 calc R U . . .
H26B H -0.297175 0.631369 0.052721 0.046 Uiso 1 1 calc R U . . .
H26C H -0.213535 0.559290 -0.004152 0.046 Uiso 1 1 calc R U . . .
C27 C 0.0739(2) 0.79811(15) -0.20948(12) 0.0419(4) Uani 1 1 d . . . . .
H27A H 0.038722 0.740228 -0.211523 0.063 Uiso 1 1 calc R U . . .
H27B H 0.173510 0.773858 -0.201193 0.063 Uiso 1 1 calc R U . . .
H27C H 0.047770 0.865372 -0.274473 0.063 Uiso 1 1 calc R U . . .
C28 C 0.3798(2) 0.73503(18) 0.03321(17) 0.0586(6) Uani 1 1 d . . . . .
H28A H 0.434523 0.786494 -0.008779 0.088 Uiso 1 1 calc R U . . .
H28B H 0.432029 0.659532 0.049468 0.088 Uiso 1 1 calc R U . . .
H28C H 0.356811 0.742211 0.097988 0.088 Uiso 1 1 calc R U . . .
C29 C 0.26499(13) 0.42367(11) 0.53463(10) 0.0201(3) Uani 1 1 d . . . . .
C30 C 0.29123(13) 0.52675(11) 0.49902(10) 0.0215(3) Uani 1 1 d . . . . .
H30 H 0.268413 0.579149 0.428856 0.026 Uiso 1 1 calc R U . . .
C31 C 0.35063(13) 0.55426(11) 0.56497(11) 0.0225(3) Uani 1 1 d . . . . .
C32 C 0.38371(14) 0.47901(12) 0.66839(11) 0.0240(3) Uani 1 1 d . . . . .
C33 C 0.35310(14) 0.37680(11) 0.70537(10) 0.0235(3) Uani 1 1 d . . . . .
C34 C 0.29532(14) 0.34886(11) 0.63910(10) 0.0225(3) Uani 1 1 d . . . . .
H34 H 0.276493 0.278693 0.665071 0.027 Uiso 1 1 calc R U . . .
C35 C 0.36111(16) 0.72740(12) 0.42559(12) 0.0294(3) Uani 1 1 d . . . . .
H35A H 0.408746 0.688717 0.384897 0.044 Uiso 1 1 calc R U . . .
H35B H 0.398086 0.790392 0.411068 0.044 Uiso 1 1 calc R U . . .
H35C H 0.263591 0.753475 0.406534 0.044 Uiso 1 1 calc R U . . .
C36 C 0.37395(16) 0.57955(12) 0.76620(11) 0.0291(3) Uani 1 1 d . . . . .
H36A H 0.346401 0.651091 0.705621 0.044 Uiso 1 1 calc R U . . .
H36B H 0.428434 0.585900 0.815277 0.044 Uiso 1 1 calc R U . . .
H36C H 0.292571 0.556305 0.800255 0.044 Uiso 1 1 calc R U . . .
C37 C 0.34620(19) 0.20721(13) 0.85153(12) 0.0364(4) Uani 1 1 d . . . . .
H37A H 0.246976 0.223254 0.843562 0.055 Uiso 1 1 calc R U . . .
H37B H 0.373153 0.166358 0.925547 0.055 Uiso 1 1 calc R U . . .
H37C H 0.390363 0.162819 0.815067 0.055 Uiso 1 1 calc R U . . .
O1 O 0.43877(12) -0.01650(9) 0.23174(9) 0.0372(3) Uani 1 1 d . . . . .
O2 O 0.69173(11) -0.06480(8) 0.30531(8) 0.0320(2) Uani 1 1 d . . . . .
O3 O 0.75659(10) 0.04346(8) 0.40278(8) 0.0298(2) Uani 1 1 d . . . . .
O4 O -0.16635(11) 0.70147(9) -0.04826(8) 0.0309(2) Uani 1 1 d . . . . .
O5 O 0.01827(11) 0.81968(8) -0.12426(8) 0.0304(2) Uani 1 1 d . . . . .
O6 O 0.25761(11) 0.75952(9) -0.02355(8) 0.0345(3) Uani 1 1 d . . . . .
O7 O 0.37995(10) 0.65394(8) 0.53387(8) 0.0274(2) Uani 1 1 d . . . . .
O8 O 0.45303(10) 0.50018(9) 0.73341(8) 0.0307(2) Uani 1 1 d . . . . .
O9 O 0.38725(11) 0.30818(8) 0.80834(8) 0.0306(2) Uani 1 1 d . . . . .
C1A C 0.054(2) -0.0034(14) 0.0212(16) 0.083(6) Uani 0.420(4) 1 d . . P A -1
H1AA H 0.114212 0.047216 -0.011259 0.100 Uiso 0.420(4) 1 calc R U P A -1
H1AB H 0.100246 -0.072083 0.015171 0.100 Uiso 0.420(4) 1 calc R U P A -1
C2A C -0.0646(17) 0.0438(13) -0.0452(14) 0.063(3) Uani 0.420(4) 1 d . . P A -1
H2AA H -0.144798 0.059480 -0.006218 0.094 Uiso 0.420(4) 1 calc R U P A -1
H2AB H -0.075527 -0.007891 -0.071046 0.094 Uiso 0.420(4) 1 calc R U P A -1
H2AC H -0.055260 0.112424 -0.104090 0.094 Uiso 0.420(4) 1 calc R U P A -1
O1A O 0.0579(4) -0.0318(3) 0.1318(4) 0.0709(13) Uani 0.420(4) 1 d . . P A -1
H1AO H 0.036321 0.026064 0.140146 0.106 Uiso 0.420(4) 1 calc R U P A -1
O1B O 0.0229(5) 0.9134(4) 0.3541(4) 0.0377(19) Uani 0.243(6) 1 d . . P . .
H1BA H -0.071(13) 0.926(9) 0.355(8) 0.06(3) Uiso 0.243(6) 1 d . . P . .
H1BB H 0.034(8) 0.909(7) 0.293(7) 0.04(2) Uiso 0.243(6) 1 d . . P . .

loop_
_atom_site_aniso_label
_atom_site_aniso_U_11
_atom_site_aniso_U_22
_atom_site_aniso_U_33
_atom_site_aniso_U_23
_atom_site_aniso_U_13
_atom_site_aniso_U_12
C1 0.0191(6) 0.0192(6) 0.0220(6) -0.0119(5) -0.0019(5) -0.0024(5)
C2 0.0193(6) 0.0211(6) 0.0202(6) -0.0117(5) -0.0017(5) -0.0034(5)
C3 0.0179(6) 0.0202(6) 0.0209(6) -0.0105(5) -0.0028(5) -0.0035(5)
C4 0.0172(6) 0.0198(6) 0.0227(6) -0.0119(5) -0.0018(5) -0.0030(5)
C5 0.0177(6) 0.0201(6) 0.0215(6) -0.0122(5) -0.0017(5) -0.0033(5)
C6 0.0175(6) 0.0195(6) 0.0213(6) -0.0113(5) -0.0028(5) -0.0018(5)
C7 0.0238(7) 0.0201(6) 0.0231(6) -0.0114(5) -0.0022(5) -0.0058(5)
C8 0.0172(6) 0.0231(6) 0.0232(6) -0.0117(5) -0.0032(5) -0.0037(5)
C9 0.0196(6) 0.0233(6) 0.0211(6) -0.0123(5) 0.0000(5) -0.0046(5)
C10 0.0189(6) 0.0228(6) 0.0230(6) -0.0116(5) -0.0006(5) -0.0065(5)
C11 0.0252(7) 0.0184(6) 0.0211(6) -0.0099(5) 0.0000(5) -0.0031(5)
C12 0.0292(7) 0.0238(6) 0.0279(7) -0.0152(6) -0.0021(6) -0.0036(6)
C13 0.0385(8) 0.0212(6) 0.0254(7) -0.0139(5) 0.0014(6) -0.0062(6)
C14 0.0340(8) 0.0156(6) 0.0248(6) -0.0094(5) 0.0046(6) -0.0011(5)
C15 0.0249(7) 0.0178(6) 0.0234(6) -0.0066(5) 0.0013(5) -0.0017(5)
C16 0.0267(7) 0.0185(6) 0.0212(6) -0.0099(5) -0.0003(5) -0.0032(5)
C17 0.0509(10) 0.0408(9) 0.0476(10) -0.0318(8) -0.0053(8) -0.0094(8)
C18 0.0962(18) 0.0417(10) 0.0914(17) -0.0440(11) 0.0674(15) -0.0318(11)
C19 0.0241(8) 0.0310(7) 0.0422(8) -0.0181(7) -0.0061(6) 0.0011(6)
C20 0.0197(6) 0.0208(6) 0.0229(6) -0.0120(5) -0.0021(5) -0.0017(5)
C21 0.0217(7) 0.0250(6) 0.0231(6) -0.0118(5) -0.0013(5) -0.0056(5)
C22 0.0204(7) 0.0273(7) 0.0247(6) -0.0129(5) -0.0050(5) -0.0014(5)
C23 0.0279(7) 0.0217(6) 0.0234(6) -0.0086(5) -0.0034(5) -0.0027(5)
C24 0.0233(7) 0.0247(6) 0.0289(7) -0.0104(6) -0.0005(5) -0.0066(5)
C25 0.0205(7) 0.0258(6) 0.0269(7) -0.0098(5) -0.0046(5) -0.0042(5)
C26 0.0233(7) 0.0467(9) 0.0244(7) -0.0166(6) -0.0020(5) -0.0108(6)
C27 0.0643(12) 0.0390(9) 0.0258(7) -0.0132(7) -0.0019(7) -0.0191(8)
C28 0.0324(10) 0.0549(11) 0.0615(12) 0.0085(9) -0.0159(8) -0.0235(9)
C29 0.0157(6) 0.0234(6) 0.0247(6) -0.0154(5) -0.0009(5) -0.0014(5)
C30 0.0189(6) 0.0236(6) 0.0253(6) -0.0144(5) -0.0011(5) -0.0032(5)
C31 0.0162(6) 0.0248(6) 0.0330(7) -0.0190(6) -0.0001(5) -0.0035(5)
C32 0.0190(6) 0.0296(7) 0.0304(7) -0.0208(6) -0.0043(5) -0.0020(5)
C33 0.0207(6) 0.0271(7) 0.0247(6) -0.0157(5) -0.0032(5) 0.0002(5)
C34 0.0227(7) 0.0230(6) 0.0252(6) -0.0148(5) -0.0014(5) -0.0028(5)
C35 0.0311(8) 0.0293(7) 0.0342(8) -0.0177(6) 0.0032(6) -0.0117(6)
C36 0.0361(8) 0.0314(7) 0.0289(7) -0.0197(6) 0.0020(6) -0.0114(6)
C37 0.0545(10) 0.0295(7) 0.0257(7) -0.0128(6) -0.0067(7) -0.0074(7)
O1 0.0456(7) 0.0324(6) 0.0442(6) -0.0291(5) -0.0025(5) -0.0029(5)
O2 0.0375(6) 0.0205(5) 0.0362(6) -0.0156(4) 0.0080(5) -0.0006(4)
O3 0.0253(5) 0.0256(5) 0.0367(6) -0.0163(4) -0.0007(4) 0.0018(4)
O4 0.0263(5) 0.0366(6) 0.0252(5) -0.0077(4) -0.0084(4) -0.0082(4)
O5 0.0332(6) 0.0257(5) 0.0257(5) -0.0062(4) -0.0053(4) -0.0041(4)
O6 0.0288(6) 0.0331(5) 0.0340(6) -0.0040(4) -0.0052(4) -0.0128(5)
O7 0.0290(5) 0.0271(5) 0.0335(5) -0.0175(4) -0.0018(4) -0.0103(4)
O8 0.0253(5) 0.0384(6) 0.0395(6) -0.0279(5) -0.0084(4) -0.0031(4)
O9 0.0396(6) 0.0308(5) 0.0242(5) -0.0147(4) -0.0078(4) -0.0056(4)
C1A 0.082(7) 0.111(12) 0.090(11) -0.080(10) 0.006(7) -0.011(8)
C2A 0.048(4) 0.100(10) 0.071(7) -0.069(7) 0.013(4) -0.015(6)
O1A 0.059(2) 0.063(2) 0.103(3) -0.047(2) 0.002(2) -0.0139(19)
O1B 0.032(3) 0.041(3) 0.032(3) -0.011(2) -0.0007(19) -0.006(2)

loop_
_atom_type_symbol
_atom_type_description
_atom_type_scat_dispersion_real
_atom_type_scat_dispersion_imag
_atom_type_scat_source
C C 0.0181 0.0091 'International Tables Vol C Tables 4.2.6.8 and 6.1.1.4'
H H 0.0000 0.0000 'International Tables Vol C Tables 4.2.6.8 and 6.1.1.4'
O O 0.0492 0.0322 'International Tables Vol C Tables 4.2.6.8 and 6.1.1.4'

loop_
_geom_angle_atom_site_label_1
_geom_angle_atom_site_label_2
_geom_angle_atom_site_label_3
_geom_angle
C11 C1 C2 108.09(10)
C11 C1 C7 111.69(10)
C2 C1 C7 108.47(10)
C11 C1 C6 112.01(10)
C2 C1 C6 108.52(10)
C7 C1 C6 107.96(10)
C3 C2 C1 111.62(10)
C3 C2 H2A 109.3
C1 C2 H2A 109.3
C3 C2 H2B 109.3
C1 C2 H2B 109.3
H2A C2 H2B 108.0
C20 C3 C8 113.02(10)
C20 C3 C2 108.66(10)
C8 C3 C2 108.29(10)
C20 C3 C4 109.93(10)
C8 C3 C4 108.15(10)
C2 C3 C4 108.70(10)
C5 C4 C3 111.93(10)
C5 C4 H4A 109.2
C3 C4 H4A 109.2
C5 C4 H4B 109.2
C3 C4 H4B 109.2
H4A C4 H4B 107.9
C29 C5 C9 111.38(10)
C29 C5 C4 111.66(10)
C9 C5 C4 108.74(10)
C29 C5 C6 108.54(10)
C9 C5 C6 108.89(10)
C4 C5 C6 107.53(10)
C1 C6 C5 111.88(10)
C1 C6 H6A 109.2
C5 C6 H6A 109.2
C1 C6 H6B 109.2
C5 C6 H6B 109.2
H6A C6 H6B 107.9
C10 C7 C1 110.03(10)
C10 C7 H7A 109.7
C1 C7 H7A 109.7
C10 C7 H7B 109.7
C1 C7 H7B 109.7
H7A C7 H7B 108.2
C10 C8 C3 110.15(10)
C10 C8 H8A 109.6
C3 C8 H8A 109.6
C10 C8 H8B 109.6
C3 C8 H8B 109.6
H8A C8 H8B 108.1
C10 C9 C5 109.66(10)
C10 C9 H9A 109.7
C5 C9 H9A 109.7
C10 C9 H9B 109.7
C5 C9 H9B 109.7
H9A C9 H9B 108.2
C8 C10 C7 110.36(10)
C8 C10 C9 109.81(10)
C7 C10 C9 109.57(10)
C8 C10 H10 109.0
C7 C10 H10 109.0
C9 C10 H10 109.0
C16 C11 C12 118.97(12)
C16 C11 C1 121.29(11)
C12 C11 C1 119.63(12)
C13 C12 C11 120.23(13)
C13 C12 H12 119.9
C11 C12 H12 119.9
O1 C13 C12 124.35(14)
O1 C13 C14 115.10(12)
C12 C13 C14 120.55(12)
O2 C14 C13 120.08(12)
O2 C14 C15 120.65(13)
C13 C14 C15 119.23(12)
O3 C15 C16 124.03(12)
O3 C15 C14 115.65(12)
C16 C15 C14 120.31(13)
C11 C16 C15 120.66(12)
C11 C16 H16 119.7
C15 C16 H16 119.7
O1 C17 H17A 109.5
O1 C17 H17B 109.5
H17A C17 H17B 109.5
O1 C17 H17C 109.5
H17A C17 H17C 109.5
H17B C17 H17C 109.5
O2 C18 H18A 109.5
O2 C18 H18B 109.5
H18A C18 H18B 109.5
O2 C18 H18C 109.5
H18A C18 H18C 109.5
H18B C18 H18C 109.5
O3 C19 H19A 109.5
O3 C19 H19B 109.5
H19A C19 H19B 109.5
O3 C19 H19C 109.5
H19A C19 H19C 109.5
H19B C19 H19C 109.5
C21 C20 C25 119.07(12)
C21 C20 C3 121.90(12)
C25 C20 C3 119.01(11)
C20 C21 C22 120.49(12)
C20 C21 H21 119.8
C22 C21 H21 119.8
O4 C22 C23 115.41(12)
O4 C22 C21 124.43(12)
C23 C22 C21 120.15(12)
O5 C23 C22 119.95(12)
O5 C23 C24 120.54(12)
C22 C23 C24 119.47(13)
O6 C24 C25 124.50(13)
O6 C24 C23 115.11(12)
C25 C24 C23 120.39(13)
C24 C25 C20 120.37(13)
C24 C25 H25 119.8
C20 C25 H25 119.8
O4 C26 H26A 109.5
O4 C26 H26B 109.5
H26A C26 H26B 109.5
O4 C26 H26C 109.5
H26A C26 H26C 109.5
H26B C26 H26C 109.5
O5 C27 H27A 109.5
O5 C27 H27B 109.5
H27A C27 H27B 109.5
O5 C27 H27C 109.5
H27A C27 H27C 109.5
H27B C27 H27C 109.5
O6 C28 H28A 109.5
O6 C28 H28B 109.5
H28A C28 H28B 109.5
O6 C28 H28C 109.5
H28A C28 H28C 109.5
H28B C28 H28C 109.5
C30 C29 C34 118.66(12)
C30 C29 C5 121.31(11)
C34 C29 C5 119.99(11)
C29 C30 C31 120.98(12)
C29 C30 H30 119.5
C31 C30 H30 119.5
O7 C31 C32 116.09(11)
O7 C31 C30 123.47(12)
C32 C31 C30 120.43(12)
O8 C32 C31 121.80(12)
O8 C32 C33 119.37(12)
C31 C32 C33 118.71(12)
O9 C33 C34 124.18(12)
O9 C33 C32 115.01(11)
C34 C33 C32 120.79(13)
C33 C34 C29 120.37(12)
C33 C34 H34 119.8
C29 C34 H34 119.8
O7 C35 H35A 109.5
O7 C35 H35B 109.5
H35A C35 H35B 109.5
O7 C35 H35C 109.5
H35A C35 H35C 109.5
H35B C35 H35C 109.5
O8 C36 H36A 109.5
O8 C36 H36B 109.5
H36A C36 H36B 109.5
O8 C36 H36C 109.5
H36A C36 H36C 109.5
H36B C36 H36C 109.5
O9 C37 H37A 109.5
O9 C37 H37B 109.5
H37A C37 H37B 109.5
O9 C37 H37C 109.5
H37A C37 H37C 109.5
H37B C37 H37C 109.5
C13 O1 C17 117.62(12)
C14 O2 C18 113.45(12)
C15 O3 C19 117.56(11)
C22 O4 C26 117.22(11)
C23 O5 C27 113.17(12)
C24 O6 C28 116.79(12)
C31 O7 C35 116.87(10)
C32 O8 C36 114.76(11)
C33 O9 C37 116.67(11)
C2A C1A O1A 126.3(11)
C2A C1A H1AA 105.7
O1A C1A H1AA 105.7
C2A C1A H1AB 105.7
O1A C1A H1AB 105.7
H1AA C1A H1AB 106.2
C1A C2A H2AA 109.5
C1A C2A H2AB 109.5
H2AA C2A H2AB 109.5
C1A C2A H2AC 109.5
H2AA C2A H2AC 109.5
H2AB C2A H2AC 109.5
C1A O1A H1AO 109.5
H1BA O1B H1BB 98(8)

loop_
_geom_bond_atom_site_label_1
_geom_bond_atom_site_label_2
_geom_bond_distance
C1 C11 1.5297(17)
C1 C2 1.5429(17)
C1 C7 1.5429(18)
C1 C6 1.5433(16)
C2 C3 1.5414(17)
C2 H2A 0.9900
C2 H2B 0.9900
C3 C20 1.5296(18)
C3 C8 1.5364(17)
C3 C4 1.5440(16)
C4 C5 1.5400(17)
C4 H4A 0.9900
C4 H4B 0.9900
C5 C29 1.5354(16)
C5 C9 1.5399(17)
C5 C6 1.5456(17)
C6 H6A 0.9900
C6 H6B 0.9900
C7 C10 1.5343(18)
C7 H7A 0.9900
C7 H7B 0.9900
C8 C10 1.5339(17)
C8 H8A 0.9900
C8 H8B 0.9900
C9 C10 1.5347(17)
C9 H9A 0.9900
C9 H9B 0.9900
C10 H10 1.0000
C11 C16 1.391(2)
C11 C12 1.4041(18)
C12 C13 1.3924(19)
C12 H12 0.9500
C13 O1 1.3732(16)
C13 C14 1.393(2)
C14 O2 1.3788(16)
C14 C15 1.395(2)
C15 O3 1.3679(18)
C15 C16 1.3940(18)
C16 H16 0.9500
C17 O1 1.423(2)
C17 H17A 0.9800
C17 H17B 0.9800
C17 H17C 0.9800
C18 O2 1.410(2)
C18 H18A 0.9800
C18 H18B 0.9800
C18 H18C 0.9800
C19 O3 1.4255(18)
C19 H19A 0.9800
C19 H19B 0.9800
C19 H19C 0.9800
C20 C21 1.3942(19)
C20 C25 1.3996(19)
C21 C22 1.3974(19)
C21 H21 0.9500
C22 O4 1.3702(17)
C22 C23 1.391(2)
C23 O5 1.3820(16)
C23 C24 1.395(2)
C24 O6 1.3687(17)
C24 C25 1.391(2)
C25 H25 0.9500
C26 O4 1.4259(18)
C26 H26A 0.9800
C26 H26B 0.9800
C26 H26C 0.9800
C27 O5 1.422(2)
C27 H27A 0.9800
C27 H27B 0.9800
C27 H27C 0.9800
C28 O6 1.425(2)
C28 H28A 0.9800
C28 H28B 0.9800
C28 H28C 0.9800
C29 C30 1.3927(18)
C29 C34 1.3996(19)
C30 C31 1.3975(18)
C30 H30 0.9500
C31 O7 1.3707(16)
C31 C32 1.393(2)
C32 O8 1.3873(16)
C32 C33 1.399(2)
C33 O9 1.3722(17)
C33 C34 1.3963(18)
C34 H34 0.9500
C35 O7 1.4286(18)
C35 H35A 0.9800
C35 H35B 0.9800
C35 H35C 0.9800
C36 O8 1.4237(17)
C36 H36A 0.9800
C36 H36B 0.9800
C36 H36C 0.9800
C37 O9 1.4302(19)
C37 H37A 0.9800
C37 H37B 0.9800
C37 H37C 0.9800
C1A C2A 1.423(10)
C1A O1A 1.46(2)
C1A H1AA 0.9900
C1A H1AB 0.9900
C2A H2AA 0.9800
C2A H2AB 0.9800
C2A H2AC 0.9800
O1A H1AO 0.8400
O1B H1BA 0.93(13)
O1B H1BB 0.90(10)

loop_
_geom_hbond_atom_site_label_D
_geom_hbond_atom_site_label_H
_geom_hbond_atom_site_label_A
_geom_hbond_distance_DH
_geom_hbond_distance_HA
_geom_hbond_distance_DA
_geom_hbond_angle_DHA
_geom_hbond_site_symmetry_A
O1A H1AO O5 0.84 1.99 2.818(4) 166.8 2_565
O1B H1BA O2 0.93(13) 2.53(12) 3.408(5) 158(9) 1_465
O1B H1BA O3 0.93(13) 2.34(12) 3.055(5) 133(8) 1_465
O1B H1BB O1A 0.90(10) 2.10(10) 2.943(7) 156(7) 1_565

loop_
_geom_torsion_atom_site_label_1
_geom_torsion_atom_site_label_2
_geom_torsion_atom_site_label_3
_geom_torsion_atom_site_label_4
_geom_torsion
C11 C1 C2 C3 -179.48(10)
C7 C1 C2 C3 59.26(13)
C6 C1 C2 C3 -57.79(13)
C1 C2 C3 C20 177.31(10)
C1 C2 C3 C8 -59.57(13)
C1 C2 C3 C4 57.70(13)
C20 C3 C4 C5 -177.65(10)
C8 C3 C4 C5 58.52(13)
C2 C3 C4 C5 -58.84(13)
C3 C4 C5 C29 178.09(10)
C3 C4 C5 C9 -58.62(13)
C3 C4 C5 C6 59.13(13)
C11 C1 C6 C5 178.23(10)
C2 C1 C6 C5 58.98(13)
C7 C1 C6 C5 -58.39(13)
C29 C5 C6 C1 179.76(10)
C9 C5 C6 C1 58.35(13)
C4 C5 C6 C1 -59.31(13)
C11 C1 C7 C10 -177.09(10)
C2 C1 C7 C10 -58.06(13)
C6 C1 C7 C10 59.34(13)
C20 C3 C8 C10 179.24(10)
C2 C3 C8 C10 58.81(13)
C4 C3 C8 C10 -58.82(13)
C29 C5 C9 C10 -178.06(10)
C4 C5 C9 C10 58.49(13)
C6 C5 C9 C10 -58.40(13)
C3 C8 C10 C7 -59.84(13)
C3 C8 C10 C9 61.05(13)
C1 C7 C10 C8 59.33(13)
C1 C7 C10 C9 -61.70(13)
C5 C9 C10 C8 -60.50(13)
C5 C9 C10 C7 60.86(13)
C2 C1 C11 C16 109.78(13)
C7 C1 C11 C16 -130.97(12)
C6 C1 C11 C16 -9.72(17)
C2 C1 C11 C12 -66.41(15)
C7 C1 C11 C12 52.83(16)
C6 C1 C11 C12 174.08(11)
C16 C11 C12 C13 0.9(2)
C1 C11 C12 C13 177.18(12)
C11 C12 C13 O1 179.02(13)
C11 C12 C13 C14 -0.9(2)
O1 C13 C14 O2 -2.64(19)
C12 C13 C14 O2 177.29(12)
O1 C13 C14 C15 179.57(12)
C12 C13 C14 C15 -0.5(2)
O2 C14 C15 O3 4.93(18)
C13 C14 C15 O3 -177.29(12)
O2 C14 C15 C16 -175.86(12)
C13 C14 C15 C16 1.9(2)
C12 C11 C16 C15 0.52(19)
C1 C11 C16 C15 -175.70(12)
O3 C15 C16 C11 177.20(12)
C14 C15 C16 C11 -1.9(2)
C8 C3 C20 C21 -11.24(16)
C2 C3 C20 C21 108.98(13)
C4 C3 C20 C21 -132.18(12)
C8 C3 C20 C25 170.63(11)
C2 C3 C20 C25 -69.15(14)
C4 C3 C20 C25 49.69(15)
C25 C20 C21 C22 -0.67(19)
C3 C20 C21 C22 -178.80(11)
C20 C21 C22 O4 179.31(12)
C20 C21 C22 C23 -1.6(2)
O4 C22 C23 O5 4.20(19)
C21 C22 C23 O5 -174.97(12)
O4 C22 C23 C24 -178.08(12)
C21 C22 C23 C24 2.8(2)
O5 C23 C24 O6 -3.62(19)
C22 C23 C24 O6 178.68(12)
O5 C23 C24 C25 176.05(13)
C22 C23 C24 C25 -1.7(2)
O6 C24 C25 C20 179.02(13)
C23 C24 C25 C20 -0.6(2)
C21 C20 C25 C24 1.8(2)
C3 C20 C25 C24 179.96(12)
C9 C5 C29 C30 -128.58(12)
C4 C5 C29 C30 -6.80(16)
C6 C5 C29 C30 111.56(13)
C9 C5 C29 C34 53.96(15)
C4 C5 C29 C34 175.73(11)
C6 C5 C29 C34 -65.91(15)
C34 C29 C30 C31 2.01(19)
C5 C29 C30 C31 -175.49(11)
C29 C30 C31 O7 179.33(12)
C29 C30 C31 C32 -0.60(19)
O7 C31 C32 O8 -5.44(19)
C30 C31 C32 O8 174.49(12)
O7 C31 C32 C33 178.45(11)
C30 C31 C32 C33 -1.62(19)
O8 C32 C33 O9 4.66(18)
C31 C32 C33 O9 -179.13(12)
O8 C32 C33 C34 -173.78(12)
C31 C32 C33 C34 2.4(2)
O9 C33 C34 C29 -179.32(12)
C32 C33 C34 C29 -1.0(2)
C30 C29 C34 C33 -1.19(19)
C5 C29 C34 C33 176.34(11)
C12 C13 O1 C17 0.2(2)
C14 C13 O1 C17 -179.85(14)
C13 C14 O2 C18 94.2(2)
C15 C14 O2 C18 -88.1(2)
C16 C15 O3 C19 7.77(19)
C14 C15 O3 C19 -173.06(12)
C23 C22 O4 C26 172.38(12)
C21 C22 O4 C26 -8.5(2)
C22 C23 O5 C27 -97.15(16)
C24 C23 O5 C27 85.16(17)
C25 C24 O6 C28 -3.7(2)
C23 C24 O6 C28 176.00(16)
C32 C31 O7 C35 173.15(12)
C30 C31 O7 C35 -6.78(18)
C31 C32 O8 C36 73.33(17)
C33 C32 O8 C36 -110.58(14)
C34 C33 O9 C37 -7.2(2)
C32 C33 O9 C37 174.37(13)
